data_4318267
loop_
_publ_author_name
'Jason A. Halfen'
'Heather L. Moore'
'Derek C. Fox'

_publ_section_title
;
 Synthetic Models of the Reduced Active Site of Superoxide Reductase
;
_journal_name_full 'Inorganic Chemistry'
_journal_page_first 3935
_journal_page_last 3943
_journal_paper_doi 10.1021/ic025517l
_journal_volume 41
_journal_year 2002
_chemical_formula_sum 'C18 H24 B2 F8 Fe N4'
_chemical_formula_weight 525.88
_chemical_name_common '[(L8py2)Fe(BF4)]BF4 (2)'
_chemical_name_systematic
; 
 ? 
;
_space_group_IT_number 58
_symmetry_cell_setting orthorhombic
_symmetry_space_group_name_Hall '-P 2 2n'
_symmetry_space_group_name_H-M 'P n n m'
_atom_sites_solution_hydrogens geom
_atom_sites_solution_primary direct
_atom_sites_solution_secondary difmap
_audit_creation_method SHELXL-97
_cell_angle_alpha 90.00
_cell_angle_beta 90.00
_cell_angle_gamma 90.00
_cell_formula_units_Z 4
_cell_length_a 16.948(1)
_cell_length_b 11.274(2)
_cell_length_c 12.141(1)
_cell_measurement_reflns_used 25
_cell_measurement_temperature 293(2)
_cell_measurement_theta_max 17.55
_cell_measurement_theta_min 9.53
_cell_volume 2319.8(5)
_computing_structure_refinement 'SHELXL-97 (Sheldrick, 1997)'
_computing_structure_solution 'SHELXS-97 (Sheldrick, 1990)'
_diffrn_ambient_temperature 293(2)
_diffrn_measured_fraction_theta_full 0.998
_diffrn_measured_fraction_theta_max 0.998
_diffrn_measurement_device_type CAD4
_diffrn_measurement_method 'omega 2-theta scans'
_diffrn_radiation_monochromator graphite
_diffrn_radiation_source 'fine-focus sealed tube'
_diffrn_radiation_type MoK\a
_diffrn_radiation_wavelength 0.71073
_diffrn_reflns_av_R_equivalents 0.0000
_diffrn_reflns_av_sigmaI/netI 0.0547
_diffrn_reflns_limit_h_max 20
_diffrn_reflns_limit_h_min 0
_diffrn_reflns_limit_k_max 13
_diffrn_reflns_limit_k_min 0
_diffrn_reflns_limit_l_max 14
_diffrn_reflns_limit_l_min 0
_diffrn_reflns_number 2144
_diffrn_reflns_theta_full 24.96
_diffrn_reflns_theta_max 24.96
_diffrn_reflns_theta_min 2.06
_diffrn_standards_interval_time '5400 seconds'
_diffrn_standards_number 2
_exptl_absorpt_coefficient_mu 0.727
_exptl_absorpt_correction_T_max 1.0000
_exptl_absorpt_correction_T_min 0.9240
_exptl_absorpt_correction_type 'psi-scan corrections '
_exptl_crystal_colour colorless
_exptl_crystal_density_diffrn 1.506
_exptl_crystal_density_method 'not measured'
_exptl_crystal_description plate
_exptl_crystal_F_000 1072
_exptl_crystal_size_max 0.48
_exptl_crystal_size_mid 0.30
_exptl_crystal_size_min 0.12
_refine_diff_density_max 0.550
_refine_diff_density_min -0.478
_refine_diff_density_rms 0.071
_refine_ls_extinction_method none
_refine_ls_goodness_of_fit_ref 1.030
_refine_ls_hydrogen_treatment mixed
_refine_ls_matrix_type full
_refine_ls_number_parameters 187
_refine_ls_number_reflns 2144
_refine_ls_number_restraints 61
_refine_ls_restrained_S_all 1.089
_refine_ls_R_factor_all 0.1018
_refine_ls_R_factor_gt 0.0543
_refine_ls_shift/su_max 0.006
_refine_ls_shift/su_mean 0.000
_refine_ls_structure_factor_coef Fsqd
_refine_ls_weighting_details 'calc w=1/[\s^2^(Fo^2^)+(0.0950P)^2^+1.4635P] where P=(Fo^2^+2Fc^2^)/3'
_refine_ls_weighting_scheme calc
_refine_ls_wR_factor_gt 0.1442
_refine_ls_wR_factor_ref 0.1661
_reflns_number_gt 1489
_reflns_number_total 2144
_reflns_threshold_expression >2sigma(I)
_cod_data_source_file ic025517l_s1_2.cif
_cod_data_source_block compd2
_cod_depositor_comments
;
The following automatic conversions were performed:

'_symmetry_cell_setting' value 'Orthorhombic' changed to
'orthorhombic' according to the built-in table from CIF Core
dictionary named 'cif_core.dic' version 2.4.1 from 2010-06-29.

Automatic conversion script
Id: cif_fix_values 1646 2011-03-28 12:23:43Z adriana 
;
_cod_database_code 4318267

loop_
_symmetry_equiv_pos_as_xyz
'x, y, z'
'-x, -y, z'
'-x+1/2, y+1/2, -z+1/2'
'x+1/2, -y+1/2, -z+1/2'
'-x, -y, -z'
'x, y, -z'
'x-1/2, -y-1/2, z-1/2'
'-x-1/2, y-1/2, z-1/2'

loop_
_atom_site_label
_atom_site_type_symbol
_atom_site_fract_x
_atom_site_fract_y
_atom_site_fract_z
_atom_site_U_iso_or_equiv
_atom_site_adp_type
_atom_site_occupancy
_atom_site_symmetry_multiplicity
_atom_site_calc_flag
_atom_site_refinement_flags
_atom_site_disorder_assembly
_atom_site_disorder_group
Fe1 Fe 0.30860(5) 1.35770(7) 0.5000 0.0401(3) Uani 1 2 d S . .
N1 N 0.2756(2) 1.4984(3) 0.3826(3) 0.0516(9) Uani 1 1 d . . .
N2 N 0.3785(2) 1.3133(3) 0.3564(3) 0.0506(9) Uani 1 1 d . . .
C1 C 0.1776(5) 1.6091(7) 0.5000 0.076(2) Uani 1 2 d S . .
H1A H 0.1230 1.6348 0.5000 0.092 Uiso 1 2 calc SR . .
H1B H 0.2103 1.6797 0.5000 0.092 Uiso 1 2 calc SR . .
C2 C 0.1931(3) 1.5410(4) 0.3951(5) 0.0664(13) Uani 1 1 d . . .
H2A H 0.1579 1.4732 0.3927 0.080 Uiso 1 1 calc R . .
H2B H 0.1803 1.5915 0.3329 0.080 Uiso 1 1 calc R . .
C3 C 0.3344(3) 1.5985(4) 0.3936(5) 0.0666(14) Uani 1 1 d . . .
H3A H 0.3711 1.5949 0.3324 0.080 Uiso 1 1 calc R . .
H3B H 0.3066 1.6735 0.3891 0.080 Uiso 1 1 calc R . .
C4 C 0.3802(5) 1.5944(6) 0.5000 0.068(2) Uani 1 2 d S . .
H4A H 0.4168 1.6605 0.5000 0.081 Uiso 1 2 calc SR . .
H4B H 0.4113 1.5222 0.5000 0.081 Uiso 1 2 calc SR . .
C5 C 0.2830(3) 1.4435(5) 0.2734(4) 0.0661(14) Uani 1 1 d . . .
H5A H 0.2830 1.5048 0.2174 0.079 Uiso 1 1 calc R . .
H5B H 0.2380 1.3922 0.2603 0.079 Uiso 1 1 calc R . .
C6 C 0.3573(3) 1.3728(4) 0.2650(4) 0.0540(11) Uani 1 1 d . . .
C7 C 0.4005(4) 1.3657(6) 0.1704(4) 0.0797(17) Uani 1 1 d . . .
H7A H 0.3850 1.4085 0.1085 0.096 Uiso 1 1 calc R . .
C8 C 0.4659(4) 1.2962(7) 0.1664(5) 0.091(2) Uani 1 1 d . . .
H8A H 0.4959 1.2916 0.1023 0.110 Uiso 1 1 calc R . .
C9 C 0.4870(3) 1.2335(6) 0.2574(5) 0.0837(18) Uani 1 1 d . . .
H9A H 0.5310 1.1843 0.2565 0.100 Uiso 1 1 calc R . .
C10 C 0.4423(3) 1.2443(5) 0.3500(4) 0.0676(14) Uani 1 1 d . . .
H10A H 0.4571 1.2013 0.4121 0.081 Uiso 1 1 calc R . .
B1 B 0.1588(6) 1.2047(6) 0.4744(7) 0.057(3) Uani 0.50 1 d PDU . .
F1 F 0.2379(3) 1.2194(4) 0.5000 0.1057(19) Uani 1 2 d SU . .
F2 F 0.1278(3) 1.0987(4) 0.5000 0.1001(17) Uani 1 2 d SDU . .
F3 F 0.1117(3) 1.2976(4) 0.5000 0.0943(16) Uani 1 2 d SDU . .
F4 F 0.1629(5) 1.2121(9) 0.3633(6) 0.116(3) Uani 0.50 1 d PDU . .
B2 B 0.3484(5) 0.9336(6) 0.5000 0.076(2) Uani 0.50 2 d SPDU . 1
F6 F 0.3798(6) 0.8914(10) 0.4086(9) 0.129(4) Uani 0.50 1 d PDU . 1
F7 F 0.2779(4) 0.8828(5) 0.5000 0.124(2) Uani 0.50 2 d SPDU . 1
F8 F 0.3432(8) 1.0508(7) 0.5000 0.137(8) Uani 0.50 2 d SPDU . 1
B2' B 0.3484(5) 0.9336(6) 0.5000 0.076(2) Uani 0.50 2 d SPDU . 2
F6' F 0.3488(11) 1.0179(17) 0.4260(16) 0.279(11) Uani 0.50 1 d PDU . 2
F7' F 0.2779(4) 0.8828(5) 0.5000 0.124(2) Uani 0.50 2 d SPDU . 2
F8' F 0.4160(9) 0.8839(19) 0.5000 0.257(17) Uani 0.50 2 d SPDU . 2

loop_
_atom_site_aniso_label
_atom_site_aniso_U_11
_atom_site_aniso_U_22
_atom_site_aniso_U_33
_atom_site_aniso_U_23
_atom_site_aniso_U_13
_atom_site_aniso_U_12
Fe1 0.0483(5) 0.0299(4) 0.0422(5) 0.000 0.000 -0.0016(4)
N1 0.062(2) 0.0373(18) 0.055(2) 0.0049(17) -0.0046(18) 0.0016(17)
N2 0.050(2) 0.057(2) 0.0444(19) -0.0009(17) 0.0032(16) -0.0015(17)
C1 0.080(5) 0.055(4) 0.094(6) 0.000 0.000 0.025(4)
C2 0.071(3) 0.050(3) 0.078(3) 0.011(3) -0.008(3) 0.011(3)
C3 0.088(4) 0.036(2) 0.076(3) 0.012(2) 0.001(3) -0.010(2)
C4 0.077(5) 0.043(4) 0.083(5) 0.000 0.000 -0.018(4)
C5 0.088(4) 0.060(3) 0.050(3) 0.008(2) -0.016(3) 0.008(3)
C6 0.069(3) 0.054(3) 0.040(2) 0.000(2) -0.004(2) -0.012(2)
C7 0.097(4) 0.096(4) 0.046(3) 0.005(3) 0.009(3) -0.008(4)
C8 0.084(4) 0.137(6) 0.053(3) -0.018(4) 0.019(3) -0.013(4)
C9 0.057(3) 0.121(5) 0.073(4) -0.030(4) 0.009(3) 0.010(3)
C10 0.065(3) 0.084(4) 0.054(3) -0.009(3) 0.002(2) 0.010(3)
B1 0.061(5) 0.040(4) 0.072(9) -0.005(5) 0.000(5) -0.010(4)
F1 0.064(3) 0.060(3) 0.193(6) 0.000 0.000 -0.009(2)
F2 0.076(3) 0.052(2) 0.172(5) 0.000 0.000 -0.022(2)
F3 0.063(3) 0.059(3) 0.161(5) 0.000 0.000 0.001(2)
F4 0.120(6) 0.156(8) 0.073(4) -0.007(5) -0.014(4) -0.009(6)
B2 0.084(5) 0.032(4) 0.114(7) 0.000 0.000 0.007(4)
F6 0.135(8) 0.118(7) 0.133(8) -0.012(7) 0.061(7) 0.022(7)
F7 0.105(4) 0.082(4) 0.185(7) 0.000 0.000 -0.020(3)
F8 0.080(7) 0.010(3) 0.32(3) 0.000 0.000 0.025(4)
B2' 0.084(5) 0.032(4) 0.114(7) 0.000 0.000 0.007(4)
F6' 0.237(16) 0.30(2) 0.30(2) 0.211(18) -0.083(15) -0.107(13)
F7' 0.105(4) 0.082(4) 0.185(7) 0.000 0.000 -0.020(3)
F8' 0.098(8) 0.119(14) 0.55(5) 0.000 0.000 0.044(9)

loop_
_atom_type_symbol
_atom_type_description
_atom_type_scat_dispersion_real
_atom_type_scat_dispersion_imag
_atom_type_scat_source
C C 0.0033 0.0016 'International Tables Vol C Tables 4.2.6.8 and 6.1.1.4'
H H 0.0000 0.0000 'International Tables Vol C Tables 4.2.6.8 and 6.1.1.4'
B B 0.0013 0.0007 'International Tables Vol C Tables 4.2.6.8 and 6.1.1.4'
N N 0.0061 0.0033 'International Tables Vol C Tables 4.2.6.8 and 6.1.1.4'
F F 0.0171 0.0103 'International Tables Vol C Tables 4.2.6.8 and 6.1.1.4'
Fe Fe 0.3463 0.8444 'International Tables Vol C Tables 4.2.6.8 and 6.1.1.4'

loop_
_geom_angle_atom_site_label_1
_geom_angle_atom_site_label_2
_geom_angle_atom_site_label_3
_geom_angle
_geom_angle_site_symmetry_1
_geom_angle_site_symmetry_3
_geom_angle_publ_flag
F1 Fe1 N2 98.64(13) . 6_556 ?
F1 Fe1 N2 98.63(13) . . ?
N2 Fe1 N2 107.2(2) 6_556 . ?
F1 Fe1 N1 114.57(14) . 6_556 ?
N2 Fe1 N1 77.59(14) 6_556 6_556 ?
N2 Fe1 N1 145.60(14) . 6_556 ?
F1 Fe1 N1 114.57(14) . . ?
N2 Fe1 N1 145.60(14) 6_556 . ?
N2 Fe1 N1 77.59(14) . . ?
N1 Fe1 N1 80.53(19) 6_556 . ?
C5 N1 C2 108.0(4) . . ?
C5 N1 C3 109.7(4) . . ?
C2 N1 C3 111.7(4) . . ?
C5 N1 Fe1 105.0(3) . . ?
C2 N1 Fe1 113.9(3) . . ?
C3 N1 Fe1 108.2(3) . . ?
C10 N2 C6 117.3(4) . . ?
C10 N2 Fe1 128.7(3) . . ?
C6 N2 Fe1 113.8(3) . . ?
C2 C1 C2 115.0(6) . 6_556 ?
N1 C2 C1 114.4(5) . . ?
C4 C3 N1 113.1(4) . . ?
C3 C4 C3 118.0(7) . 6_556 ?
N1 C5 C6 111.0(4) . . ?
N2 C6 C7 121.6(5) . . ?
N2 C6 C5 115.7(4) . . ?
C7 C6 C5 122.7(5) . . ?
C8 C7 C6 120.0(6) . . ?
C7 C8 C9 119.0(5) . . ?
C8 C9 C10 118.6(6) . . ?
N2 C10 C9 123.5(5) . . ?
B1 B1 F2 76.6(4) 6_556 . ?
B1 B1 F3 76.7(4) 6_556 . ?
F2 B1 F3 114.0(7) . . ?
B1 B1 F4 175.4(6) 6_556 . ?
F2 B1 F4 107.8(7) . . ?
F3 B1 F4 102.3(8) . . ?
B1 B1 F1 77.1(4) 6_556 . ?
F2 B1 F1 115.6(7) . . ?
F3 B1 F1 115.3(6) . . ?
F4 B1 F1 99.5(7) . . ?
B1 F1 B1 25.9(7) 6_556 . ?
B1 F1 Fe1 133.1(4) 6_556 . ?
B1 F1 Fe1 133.1(4) . . ?
B1 F2 B1 26.8(8) . 6_556 ?
B1 F3 B1 26.5(8) 6_556 . ?
F6 B2 F6 114.5(12) 6_556 . ?
F6 B2 F8 112.7(7) 6_556 . ?
F6 B2 F8 112.7(7) . . ?
F6 B2 F7 102.0(6) 6_556 . ?
F6 B2 F7 102.0(6) . . ?
F8 B2 F7 111.8(9) . . ?

loop_
_geom_bond_atom_site_label_1
_geom_bond_atom_site_label_2
_geom_bond_distance
_geom_bond_site_symmetry_2
_geom_bond_publ_flag
Fe1 F1 1.967(4) . ?
Fe1 N2 2.166(4) 6_556 ?
Fe1 N2 2.166(4) . ?
Fe1 N1 2.205(4) 6_556 ?
Fe1 N1 2.205(4) . ?
N1 C5 1.469(6) . ?
N1 C2 1.486(6) . ?
N1 C3 1.512(6) . ?
N2 C10 1.335(6) . ?
N2 C6 1.345(6) . ?
C1 C2 1.510(7) . ?
C1 C2 1.510(7) 6_556 ?
C3 C4 1.507(6) . ?
C4 C3 1.507(6) 6_556 ?
C5 C6 1.495(7) . ?
C6 C7 1.364(7) . ?
C7 C8 1.360(9) . ?
C8 C9 1.360(9) . ?
C9 C10 1.360(7) . ?
B1 B1 0.621(18) 6_556 ?
B1 F2 1.341(8) . ?
B1 F3 1.353(8) . ?
B1 F4 1.354(10) . ?
B1 F1 1.386(11) . ?
F1 B1 1.386(11) 6_556 ?
F2 B1 1.341(8) 6_556 ?
F3 B1 1.353(8) 6_556 ?
B2 F6 1.320(9) 6_556 ?
B2 F6 1.320(9) . ?
B2 F8 1.324(9) . ?
B2 F7 1.325(8) . ?

loop_
_geom_torsion_atom_site_label_1
_geom_torsion_atom_site_label_2
_geom_torsion_atom_site_label_3
_geom_torsion_atom_site_label_4
_geom_torsion
_geom_torsion_site_symmetry_1
_geom_torsion_site_symmetry_2
_geom_torsion_site_symmetry_3
_geom_torsion_site_symmetry_4
_geom_torsion_publ_flag
F1 Fe1 N1 C5 -63.7(3) . . . . ?
N2 Fe1 N1 C5 132.5(3) 6_556 . . . ?
N2 Fe1 N1 C5 30.2(3) . . . . ?
N1 Fe1 N1 C5 -176.5(3) 6_556 . . . ?
F1 Fe1 N1 C2 54.3(3) . . . . ?
N2 Fe1 N1 C2 -109.5(4) 6_556 . . . ?
N2 Fe1 N1 C2 148.2(3) . . . . ?
N1 Fe1 N1 C2 -58.5(3) 6_556 . . . ?
F1 Fe1 N1 C3 179.2(3) . . . . ?
N2 Fe1 N1 C3 15.4(4) 6_556 . . . ?
N2 Fe1 N1 C3 -86.9(3) . . . . ?
N1 Fe1 N1 C3 66.4(3) 6_556 . . . ?
F1 Fe1 N2 C10 -85.4(4) . . . . ?
N2 Fe1 N2 C10 16.5(5) 6_556 . . . ?
N1 Fe1 N2 C10 109.5(5) 6_556 . . . ?
N1 Fe1 N2 C10 161.2(4) . . . . ?
F1 Fe1 N2 C6 101.0(3) . . . . ?
N2 Fe1 N2 C6 -157.2(2) 6_556 . . . ?
N1 Fe1 N2 C6 -64.1(4) 6_556 . . . ?
N1 Fe1 N2 C6 -12.4(3) . . . . ?
C5 N1 C2 C1 -175.2(5) . . . . ?
C3 N1 C2 C1 -54.4(6) . . . . ?
Fe1 N1 C2 C1 68.6(5) . . . . ?
C2 C1 C2 N1 -59.7(9) 6_556 . . . ?
C5 N1 C3 C4 -132.4(5) . . . . ?
C2 N1 C3 C4 107.8(5) . . . . ?
Fe1 N1 C3 C4 -18.4(5) . . . . ?
N1 C3 C4 C3 -58.5(8) . . . 6_556 ?
C2 N1 C5 C6 -166.1(4) . . . . ?
C3 N1 C5 C6 71.9(5) . . . . ?
Fe1 N1 C5 C6 -44.2(4) . . . . ?
C10 N2 C6 C7 -1.8(7) . . . . ?
Fe1 N2 C6 C7 172.6(4) . . . . ?
C10 N2 C6 C5 176.6(4) . . . . ?
Fe1 N2 C6 C5 -9.0(5) . . . . ?
N1 C5 C6 N2 37.4(6) . . . . ?
N1 C5 C6 C7 -144.2(5) . . . . ?
N2 C6 C7 C8 0.9(9) . . . . ?
C5 C6 C7 C8 -177.4(5) . . . . ?
C6 C7 C8 C9 0.6(10) . . . . ?
C7 C8 C9 C10 -1.1(10) . . . . ?
C6 N2 C10 C9 1.3(8) . . . . ?
Fe1 N2 C10 C9 -172.1(4) . . . . ?
C8 C9 C10 N2 0.1(9) . . . . ?
F2 B1 F1 B1 -68.0(6) . . . 6_556 ?
F3 B1 F1 B1 68.3(6) . . . 6_556 ?
F4 B1 F1 B1 176.8(5) . . . 6_556 ?
B1 B1 F1 Fe1 -102.4(4) 6_556 . . . ?
F2 B1 F1 Fe1 -170.5(3) . . . . ?
F3 B1 F1 Fe1 -34.1(9) . . . . ?
F4 B1 F1 Fe1 74.4(7) . . . . ?
N2 Fe1 F1 B1 107.6(5) 6_556 . . 6_556 ?
N2 Fe1 F1 B1 -143.4(5) . . . 6_556 ?
N1 Fe1 F1 B1 27.4(5) 6_556 . . 6_556 ?
N1 Fe1 F1 B1 -63.2(5) . . . 6_556 ?
N2 Fe1 F1 B1 143.4(5) 6_556 . . . ?
N2 Fe1 F1 B1 -107.6(5) . . . . ?
N1 Fe1 F1 B1 63.2(5) 6_556 . . . ?
N1 Fe1 F1 B1 -27.4(5) . . . . ?
F3 B1 F2 B1 -68.7(7) . . . 6_556 ?
F4 B1 F2 B1 178.6(7) . . . 6_556 ?
F1 B1 F2 B1 68.3(6) . . . 6_556 ?
F2 B1 F3 B1 68.6(7) . . . 6_556 ?
F4 B1 F3 B1 -175.4(6) . . . 6_556 ?
F1 B1 F3 B1 -68.5(6) . . . 6_556 ?
